data_7212499
loop_
_publ_author_name
'Li, Gao'
'Xi, Xiaobing'
'Xuan, Weimin'
'Dong, Taiwei'
'Cui, Yong'

_publ_section_title
;
 Homochiral helical coordination polymers of metallosalen complexes with
 tunable pitches
;
_journal_issue 8
_journal_name_full CrystEngComm
_journal_page_first 2424
_journal_paper_doi 10.1039/c001121e
_journal_volume 12
_journal_year 2010
_chemical_absolute_configuration ad
_chemical_formula_sum 'C38 H42 Co N4 O2'
_chemical_formula_weight 645.69
_chemical_name_systematic
;
?
;
_space_group_IT_number 4
_symmetry_cell_setting monoclinic
_symmetry_space_group_name_Hall 'P 2yb'
_symmetry_space_group_name_H-M 'P 1 21 1'
_atom_sites_solution_hydrogens geom
_atom_sites_solution_primary direct
_atom_sites_solution_secondary difmap
_audit_creation_method SHELXL-97
_cell_angle_alpha 90.00
_cell_angle_beta 113.54(3)
_cell_angle_gamma 90.00
_cell_formula_units_Z 4
_cell_length_a 16.561(3)
_cell_length_b 12.656(3)
_cell_length_c 17.176(3)
_cell_measurement_reflns_used 24215
_cell_measurement_temperature 293(2)
_cell_measurement_theta_max 25.00
_cell_measurement_theta_min 3.05
_cell_volume 3300.4(14)
_computing_cell_refinement 'SAINT (Bruker, 1999)'
_computing_data_collection 'SMART (Bruker, 1997)'
_computing_data_reduction SAINT
_computing_molecular_graphics 'SHELXTL-PLUS (Sheldrick, 1990)'
_computing_publication_material SHELXL-97
_computing_structure_refinement 'SHELXL-97 (Sheldrick, 1997)'
_computing_structure_solution 'SHELXS-97 (Sheldrick, 1990)'
_diffrn_ambient_temperature 293(2)
_diffrn_measured_fraction_theta_full 0.981
_diffrn_measured_fraction_theta_max 0.981
_diffrn_radiation_monochromator graphite
_diffrn_radiation_source 'fine-focus sealed tube'
_diffrn_radiation_type MoK\a
_diffrn_radiation_wavelength 0.71073
_diffrn_reflns_av_R_equivalents 0.0956
_diffrn_reflns_av_sigmaI/netI 0.1212
_diffrn_reflns_limit_h_max 19
_diffrn_reflns_limit_h_min -19
_diffrn_reflns_limit_k_max 14
_diffrn_reflns_limit_k_min -14
_diffrn_reflns_limit_l_max 20
_diffrn_reflns_limit_l_min -20
_diffrn_reflns_number 24215
_diffrn_reflns_theta_full 25.00
_diffrn_reflns_theta_max 25.00
_diffrn_reflns_theta_min 3.05
_exptl_absorpt_coefficient_mu 0.559
_exptl_absorpt_correction_T_max 0.962
_exptl_absorpt_correction_T_min 0.941
_exptl_absorpt_correction_type multi-scan
_exptl_absorpt_process_details 'SADABS (Sheldrick, 1996)'
_exptl_crystal_colour red
_exptl_crystal_density_diffrn 1.299
_exptl_crystal_density_method 'not measured'
_exptl_crystal_description block-like
_exptl_crystal_F_000 1364
_exptl_crystal_size_max 0.12
_exptl_crystal_size_mid 0.09
_exptl_crystal_size_min 0.07
_refine_diff_density_max 0.763
_refine_diff_density_min -0.572
_refine_diff_density_rms 0.066
_refine_ls_abs_structure_details 'Flack H D (1983), Acta Cryst. A39, 876-881'
_refine_ls_abs_structure_Flack 0.01(3)
_refine_ls_extinction_method none
_refine_ls_goodness_of_fit_ref 0.959
_refine_ls_hydrogen_treatment geom
_refine_ls_matrix_type full
_refine_ls_number_parameters 811
_refine_ls_number_reflns 10387
_refine_ls_number_restraints 1
_refine_ls_restrained_S_all 0.959
_refine_ls_R_factor_all 0.1186
_refine_ls_R_factor_gt 0.0676
_refine_ls_shift/su_max 0.003
_refine_ls_shift/su_mean 0.000
_refine_ls_structure_factor_coef Fsqd
_refine_ls_weighting_details 'calc w=1/[\s^2^(Fo^2^)+(0.0866P)^2^+0.0000P] where P=(Fo^2^+2Fc^2^)/3'
_refine_ls_weighting_scheme calc
_refine_ls_wR_factor_gt 0.1525
_refine_ls_wR_factor_ref 0.1825
_reflns_number_gt 6087
_reflns_number_total 10387
_reflns_threshold_expression >2sigma(I)
_cod_data_source_file c001121e.txt
_cod_data_source_block 2
_cod_depositor_comments
;
The following automatic conversions were performed:

'_exptl_absorpt_correction_type' value 'Multi-scan' changed to
'multi-scan' according to
/home/saulius/struct/CIF-dictionaries/cif_core.dic dictionary named
'cif_core.dic' version 2.4.2 from 2011-04-26.

Automatic conversion script
Id: cif_fix_values 1891 2012-01-12 08:04:46Z andrius 
;
_cod_original_cell_volume 3300.5(11)
_cod_original_sg_symbol_H-M P2(1)
_cod_database_code 7212499

loop_
_symmetry_equiv_pos_as_xyz
'x, y, z'
'-x, y+1/2, -z'

loop_
_atom_site_label
_atom_site_type_symbol
_atom_site_fract_x
_atom_site_fract_y
_atom_site_fract_z
_atom_site_U_iso_or_equiv
_atom_site_adp_type
_atom_site_occupancy
_atom_site_symmetry_multiplicity
_atom_site_calc_flag
_atom_site_refinement_flags
Co1 Co 0.36644(9) 0.27473(9) 0.23139(8) 0.0457(4) Uani 1 1 d .
Co2 Co 0.86822(9) 0.55765(9) 0.73067(8) 0.0437(4) Uani 1 1 d .
O1 O 0.4621(5) 0.2069(7) 0.3160(4) 0.055(2) Uani 1 1 d .
O2 O 0.4134(5) 0.2264(6) 0.1552(4) 0.052(2) Uani 1 1 d .
O3 O 0.9628(4) 0.6285(6) 0.8149(4) 0.0421(18) Uani 1 1 d .
O4 O 0.9169(4) 0.6024(6) 0.6531(4) 0.047(2) Uani 1 1 d .
N1 N 0.5656(5) -0.0791(7) 0.7405(5) 0.045(2) Uani 1 1 d .
N2 N 0.3073(5) 0.2980(7) 0.3043(5) 0.043(2) Uani 1 1 d .
N3 N 0.2649(5) 0.3263(8) 0.1444(5) 0.048(2) Uani 1 1 d .
N4 N 0.3332(7) 0.3008(9) -0.3216(5) 0.068(3) Uani 1 1 d .
N5 N 1.0661(5) 0.9104(8) 1.2367(5) 0.049(2) Uani 1 1 d .
N6 N 0.8065(5) 0.5455(8) 0.8000(5) 0.045(2) Uani 1 1 d .
N7 N 0.7704(6) 0.4961(8) 0.6465(5) 0.046(2) Uani 1 1 d .
N8 N 0.8310(7) 0.5317(9) 0.1755(6) 0.074(3) Uani 1 1 d .
C1 C 0.5430(8) -0.0234(10) 0.7940(6) 0.062(3) Uani 1 1 d .
H1A H 0.5592 -0.0492 0.8502 0.074 Uiso 1 1 calc R
C2 C 0.4997(7) 0.0651(10) 0.7732(6) 0.057(3) Uani 1 1 d .
H2A H 0.4832 0.0989 0.8141 0.068 Uiso 1 1 calc R
C3 C 0.4770(7) 0.1112(10) 0.6967(6) 0.055(3) Uani 1 1 d .
H3A H 0.4447 0.1755 0.6833 0.067 Uiso 1 1 calc R
C4 C 0.5018(7) 0.0622(10) 0.6392(6) 0.048(3) Uani 1 1 d .
C5 C 0.5439(7) -0.0356(9) 0.6644(7) 0.047(3) Uani 1 1 d .
H5A H 0.5580 -0.0739 0.6239 0.056 Uiso 1 1 calc R
C6 C 0.4895(7) 0.1040(9) 0.5543(6) 0.041(3) Uani 1 1 d .
C7 C 0.5591(7) 0.0983(9) 0.5270(6) 0.048(3) Uani 1 1 d .
H7A H 0.6128 0.0665 0.5637 0.058 Uiso 1 1 calc R
C8 C 0.5535(7) 0.1362(9) 0.4504(6) 0.043(3) Uani 1 1 d .
C9 C 0.4713(7) 0.1794(9) 0.3959(5) 0.047(3) Uani 1 1 d .
C10 C 0.4039(7) 0.1981(9) 0.4252(6) 0.043(3) Uani 1 1 d .
C11 C 0.4164(7) 0.1600(8) 0.5036(6) 0.045(3) Uani 1 1 d .
H11A H 0.3719 0.1730 0.5242 0.054 Uiso 1 1 calc R
C12 C 0.6339(7) 0.1327(10) 0.4256(6) 0.052(3) Uani 1 1 d .
C13 C 0.6544(8) 0.2424(10) 0.4054(7) 0.070(4) Uani 1 1 d .
H13A H 0.7064 0.2404 0.3917 0.105 Uiso 1 1 calc R
H13B H 0.6662 0.2882 0.4548 0.105 Uiso 1 1 calc R
H13C H 0.6041 0.2701 0.3568 0.105 Uiso 1 1 calc R
C14 C 0.7150(7) 0.0838(12) 0.4963(6) 0.074(4) Uani 1 1 d .
H14A H 0.7647 0.0844 0.4791 0.112 Uiso 1 1 calc R
H14B H 0.7018 0.0108 0.5063 0.112 Uiso 1 1 calc R
H14C H 0.7301 0.1249 0.5486 0.112 Uiso 1 1 calc R
C15 C 0.6158(6) 0.0605(12) 0.3464(5) 0.056(3) Uani 1 1 d .
H15A H 0.6680 0.0593 0.3329 0.083 Uiso 1 1 calc R
H15B H 0.5655 0.0883 0.2978 0.083 Uiso 1 1 calc R
H15C H 0.6026 -0.0114 0.3590 0.083 Uiso 1 1 calc R
C16 C 0.3288(7) 0.2570(10) 0.3766(6) 0.047(3) Uani 1 1 d .
H16A H 0.2880 0.2675 0.4021 0.057 Uiso 1 1 calc R
C17 C 0.2356(6) 0.3755(8) 0.2693(5) 0.056(3) Uani 1 1 d .
H17A H 0.2640 0.4466 0.2763 0.068 Uiso 1 1 calc R
C18 C 0.1694(7) 0.3831(10) 0.3048(6) 0.055(3) Uani 1 1 d .
H18A H 0.1982 0.4009 0.3660 0.066 Uiso 1 1 calc R
H18B H 0.1395 0.3141 0.2994 0.066 Uiso 1 1 calc R
C19 C 0.1021(8) 0.4676(9) 0.2587(6) 0.062(3) Uani 1 1 d .
H19A H 0.0560 0.4691 0.2817 0.075 Uiso 1 1 calc R
H19B H 0.1314 0.5374 0.2696 0.075 Uiso 1 1 calc R
C20 C 0.0600(6) 0.4491(7) 0.1655(5) 0.057(3) Uani 1 1 d .
H20A H 0.0203 0.5089 0.1380 0.068 Uiso 1 1 calc R
H20B H 0.0239 0.3840 0.1541 0.068 Uiso 1 1 calc R
C21 C 0.1283(7) 0.4380(10) 0.1271(6) 0.059(3) Uani 1 1 d .
H21A H 0.0991 0.4177 0.0666 0.071 Uiso 1 1 calc R
H21B H 0.1589 0.5061 0.1307 0.071 Uiso 1 1 calc R
C22 C 0.1937(5) 0.3541(7) 0.1759(5) 0.048(2) Uani 1 1 d .
H22A H 0.1585 0.2881 0.1695 0.057 Uiso 1 1 calc R
C23 C 0.2482(7) 0.3354(9) 0.0645(6) 0.046(3) Uani 1 1 d .
H23A H 0.1943 0.3669 0.0279 0.055 Uiso 1 1 calc R
C24 C 0.3095(7) 0.2989(10) 0.0288(6) 0.051(3) Uani 1 1 d .
C25 C 0.3871(6) 0.2445(8) 0.0749(7) 0.046(3) Uani 1 1 d .
C26 C 0.4377(7) 0.2069(9) 0.0271(6) 0.043(3) Uani 1 1 d .
C27 C 0.4067(7) 0.2332(9) -0.0585(6) 0.051(3) Uani 1 1 d .
H27A H 0.4413 0.2106 -0.0882 0.062 Uiso 1 1 calc R
C28 C 0.3310(6) 0.2888(9) -0.1049(6) 0.045(3) Uani 1 1 d .
C29 C 0.2783(7) 0.3237(9) -0.0607(5) 0.058(3) Uani 1 1 d .
H29A H 0.2187 0.2930 -0.0895 0.070 Uiso 1 1 calc R
H29B H 0.2720 0.4014 -0.0669 0.070 Uiso 1 1 calc R
C30 C 0.5173(7) 0.1413(11) 0.0718(6) 0.054(3) Uani 1 1 d .
C31 C 0.4958(6) 0.0420(11) 0.1103(6) 0.057(3) Uani 1 1 d .
H31A H 0.4696 0.0622 0.1502 0.085 Uiso 1 1 calc R
H31B H 0.5500 0.0018 0.1404 0.085 Uiso 1 1 calc R
H31C H 0.4540 -0.0017 0.0650 0.085 Uiso 1 1 calc R
C32 C 0.5906(7) 0.2073(11) 0.1438(6) 0.070(4) Uani 1 1 d .
H32A H 0.5660 0.2367 0.1824 0.105 Uiso 1 1 calc R
H32B H 0.6109 0.2649 0.1180 0.105 Uiso 1 1 calc R
H32C H 0.6404 0.1611 0.1757 0.105 Uiso 1 1 calc R
C33 C 0.5591(7) 0.1014(11) 0.0127(6) 0.064(4) Uani 1 1 d .
H33A H 0.6114 0.0593 0.0453 0.096 Uiso 1 1 calc R
H33B H 0.5761 0.1617 -0.0132 0.096 Uiso 1 1 calc R
H33C H 0.5166 0.0575 -0.0319 0.096 Uiso 1 1 calc R
C34 C 0.3003(7) 0.3079(9) -0.1978(6) 0.045(3) Uani 1 1 d .
C35 C 0.3562(7) 0.2958(9) -0.2394(7) 0.055(3) Uani 1 1 d .
H35A H 0.4166 0.2827 -0.2053 0.066 Uiso 1 1 calc R
C36 C 0.2503(8) 0.3273(10) -0.3689(6) 0.054(3) Uani 1 1 d .
H36A H 0.2320 0.3336 -0.4287 0.065 Uiso 1 1 calc R
C37 C 0.1897(8) 0.3460(11) -0.3326(7) 0.078(4) Uani 1 1 d .
H37A H 0.1305 0.3632 -0.3679 0.094 Uiso 1 1 calc R
C38 C 0.2154(8) 0.3397(12) -0.2460(6) 0.087(5) Uani 1 1 d .
H38A H 0.1757 0.3566 -0.2203 0.104 Uiso 1 1 calc R
C39 C 1.0388(7) 0.8629(8) 1.2922(6) 0.051(3) Uani 1 1 d .
H39A H 1.0509 0.8955 1.3455 0.061 Uiso 1 1 calc R
C40 C 0.9919(7) 0.7644(11) 1.2728(7) 0.066(3) Uani 1 1 d .
H40A H 1.0243 0.7130 1.3179 0.079 Uiso 1 1 calc R
H40B H 0.9335 0.7755 1.2745 0.079 Uiso 1 1 calc R
C41 C 0.9790(7) 0.7189(9) 1.1932(5) 0.053(3) Uani 1 1 d .
H41A H 0.9502 0.6525 1.1775 0.064 Uiso 1 1 calc R
C42 C 1.0084(6) 0.7710(10) 1.1377(6) 0.041(2) Uani 1 1 d .
C43 C 1.0516(7) 0.8639(9) 1.1623(6) 0.047(3) Uani 1 1 d .
H43A H 1.0729 0.8978 1.1249 0.057 Uiso 1 1 calc R
C44 C 0.9973(7) 0.7203(9) 1.0568(6) 0.047(3) Uani 1 1 d .
C45 C 1.0643(7) 0.7313(9) 1.0249(6) 0.047(3) Uani 1 1 d .
H45A H 1.1165 0.7674 1.0598 0.057 Uiso 1 1 calc R
C46 C 1.0597(7) 0.6939(10) 0.9473(7) 0.051(3) Uani 1 1 d .
C47 C 0.9771(6) 0.6471(8) 0.8901(6) 0.037(2) Uani 1 1 d .
C48 C 0.9119(7) 0.6321(9) 0.9253(6) 0.041(3) Uani 1 1 d .
C49 C 0.9230(7) 0.6685(9) 1.0083(6) 0.047(3) Uani 1 1 d .
H49A H 0.8783 0.6563 1.0287 0.056 Uiso 1 1 calc R
C50 C 1.1376(7) 0.6966(11) 0.9226(7) 0.054(3) Uani 1 1 d .
C51 C 1.1576(7) 0.5796(10) 0.9053(6) 0.066(3) Uani 1 1 d .
H51A H 1.1056 0.5494 0.8598 0.099 Uiso 1 1 calc R
H51B H 1.1722 0.5376 0.9571 0.099 Uiso 1 1 calc R
H51C H 1.2074 0.5787 0.8882 0.099 Uiso 1 1 calc R
C52 C 1.1196(7) 0.7615(11) 0.8445(6) 0.061(3) Uani 1 1 d .
H52A H 1.1046 0.8339 0.8542 0.092 Uiso 1 1 calc R
H52B H 1.0702 0.7306 0.7966 0.092 Uiso 1 1 calc R
H52C H 1.1721 0.7626 0.8315 0.092 Uiso 1 1 calc R
C53 C 1.2215(7) 0.7370(12) 0.9953(7) 0.072(4) Uani 1 1 d .
H53A H 1.2121 0.8097 1.0096 0.108 Uiso 1 1 calc R
H53B H 1.2708 0.7353 0.9775 0.108 Uiso 1 1 calc R
H53C H 1.2351 0.6918 1.0453 0.108 Uiso 1 1 calc R
C54 C 0.8277(7) 0.5800(9) 0.8779(6) 0.048(3) Uani 1 1 d .
H54A H 0.7872 0.5709 0.9040 0.057 Uiso 1 1 calc R
C55 C 0.7157(6) 0.5002(8) 0.7536(5) 0.051(3) Uani 1 1 d .
H55A H 0.6750 0.5607 0.7276 0.061 Uiso 1 1 calc R
C56 C 0.6775(7) 0.4376(10) 0.8093(6) 0.051(3) Uani 1 1 d .
H56A H 0.7174 0.3785 0.8381 0.061 Uiso 1 1 calc R
H56B H 0.6728 0.4847 0.8533 0.061 Uiso 1 1 calc R
C57 C 0.5875(8) 0.3950(10) 0.7536(7) 0.071(4) Uani 1 1 d .
H57A H 0.5455 0.4547 0.7348 0.086 Uiso 1 1 calc R
H57B H 0.5676 0.3470 0.7878 0.086 Uiso 1 1 calc R
C58 C 0.5850(6) 0.3355(8) 0.6754(5) 0.061(3) Uani 1 1 d .
H58A H 0.5230 0.3189 0.6386 0.073 Uiso 1 1 calc R
H58B H 0.6168 0.2678 0.6938 0.073 Uiso 1 1 calc R
C59 C 0.6264(7) 0.3981(10) 0.6228(6) 0.052(3) Uani 1 1 d .
H59A H 0.6294 0.3528 0.5770 0.062 Uiso 1 1 calc R
H59B H 0.5897 0.4605 0.5963 0.062 Uiso 1 1 calc R
C60 C 0.7182(6) 0.4330(8) 0.6813(5) 0.052(2) Uani 1 1 d .
H60A H 0.7529 0.3679 0.7070 0.062 Uiso 1 1 calc R
C61 C 0.7557(7) 0.4877(9) 0.5673(6) 0.050(3) Uani 1 1 d .
H61A H 0.7046 0.4493 0.5330 0.060 Uiso 1 1 calc R
C62 C 0.8077(6) 0.5298(9) 0.5250(5) 0.039(3) Uani 1 1 d .
C63 C 0.8864(7) 0.5879(9) 0.5705(5) 0.047(3) Uani 1 1 d .
C64 C 0.9342(7) 0.6296(10) 0.5250(6) 0.050(3) Uani 1 1 d .
C65 C 0.9049(7) 0.6088(9) 0.4396(6) 0.050(3) Uani 1 1 d .
H65A H 0.9373 0.6360 0.4093 0.060 Uiso 1 1 calc R
C66 C 0.8281(7) 0.5484(11) 0.3949(5) 0.049(3) Uani 1 1 d .
C67 C 0.7825(6) 0.5137(8) 0.4394(5) 0.046(3) Uani 1 1 d .
H67A H 0.7295 0.4757 0.4098 0.055 Uiso 1 1 calc R
C68 C 1.0181(7) 0.6979(10) 0.5692(6) 0.049(3) Uani 1 1 d .
C69 C 1.0885(7) 0.6328(11) 0.6374(6) 0.064(3) Uani 1 1 d .
H69A H 1.0667 0.6108 0.6802 0.096 Uiso 1 1 calc R
H69B H 1.1418 0.6755 0.6644 0.096 Uiso 1 1 calc R
H69C H 1.1022 0.5701 0.6114 0.096 Uiso 1 1 calc R
C70 C 0.9942(7) 0.7959(11) 0.6074(6) 0.062(4) Uani 1 1 d .
H70A H 0.9500 0.8374 0.5621 0.094 Uiso 1 1 calc R
H70B H 1.0470 0.8390 0.6359 0.094 Uiso 1 1 calc R
H70C H 0.9702 0.7743 0.6486 0.094 Uiso 1 1 calc R
C71 C 1.0562(7) 0.7367(11) 0.5047(7) 0.069(4) Uani 1 1 d .
H71A H 1.0129 0.7818 0.4619 0.104 Uiso 1 1 calc R
H71B H 1.0695 0.6756 0.4767 0.104 Uiso 1 1 calc R
H71C H 1.1103 0.7770 0.5348 0.104 Uiso 1 1 calc R
C72 C 0.7979(8) 0.5291(10) 0.3024(7) 0.053(3) Uani 1 1 d .
C73 C 0.8563(8) 0.5443(11) 0.2618(6) 0.070(4) Uani 1 1 d .
H73A H 0.9154 0.5640 0.2953 0.084 Uiso 1 1 calc R
C74 C 0.7477(9) 0.5113(11) 0.1297(7) 0.067(4) Uani 1 1 d .
H74A H 0.7278 0.5106 0.0697 0.080 Uiso 1 1 calc R
C75 C 0.6904(8) 0.4919(11) 0.1633(6) 0.070(4) Uani 1 1 d .
H75A H 0.6323 0.4694 0.1286 0.084 Uiso 1 1 calc R
C76 C 0.7160(8) 0.5047(10) 0.2503(7) 0.063(3) Uani 1 1 d .
H76A H 0.6731 0.4956 0.2735 0.076 Uiso 1 1 calc R

loop_
_atom_site_aniso_label
_atom_site_aniso_U_11
_atom_site_aniso_U_22
_atom_site_aniso_U_33
_atom_site_aniso_U_23
_atom_site_aniso_U_13
_atom_site_aniso_U_12
Co1 0.0505(10) 0.0495(10) 0.0410(8) -0.0009(7) 0.0225(7) 0.0004(8)
Co2 0.0459(9) 0.0455(10) 0.0403(8) 0.0006(7) 0.0178(7) -0.0017(8)
O1 0.053(5) 0.062(6) 0.050(4) -0.004(4) 0.021(4) -0.001(4)
O2 0.062(5) 0.054(6) 0.045(4) -0.008(4) 0.026(4) 0.004(4)
O3 0.044(4) 0.054(5) 0.032(4) -0.011(4) 0.019(3) -0.013(4)
O4 0.039(4) 0.063(6) 0.038(4) 0.001(3) 0.015(3) -0.004(3)
N1 0.053(6) 0.044(6) 0.043(5) 0.001(5) 0.023(4) 0.004(5)
N2 0.054(5) 0.037(5) 0.044(4) 0.006(4) 0.027(4) 0.004(4)
N3 0.037(5) 0.069(7) 0.036(4) -0.001(4) 0.014(4) 0.009(4)
N4 0.098(8) 0.080(9) 0.040(5) 0.014(5) 0.043(6) 0.033(7)
N5 0.061(6) 0.050(6) 0.041(5) -0.002(5) 0.026(4) -0.003(5)
N6 0.035(5) 0.055(6) 0.044(4) 0.005(4) 0.014(4) -0.004(4)
N7 0.049(6) 0.044(5) 0.045(5) 0.008(4) 0.018(4) -0.001(4)
N8 0.091(9) 0.071(9) 0.063(6) -0.018(6) 0.033(6) -0.012(7)
C1 0.081(9) 0.083(10) 0.033(6) -0.005(6) 0.035(6) 0.004(7)
C2 0.090(8) 0.067(9) 0.034(5) 0.003(6) 0.046(5) 0.026(7)
C3 0.053(7) 0.057(8) 0.061(7) -0.001(6) 0.028(6) 0.005(6)
C4 0.055(7) 0.046(7) 0.038(5) 0.000(6) 0.013(5) 0.003(6)
C5 0.054(6) 0.050(7) 0.044(6) -0.013(5) 0.029(5) -0.003(5)
C6 0.043(6) 0.040(6) 0.046(6) -0.003(5) 0.024(5) 0.000(5)
C7 0.046(6) 0.053(8) 0.040(6) 0.000(5) 0.011(5) 0.015(5)
C8 0.039(6) 0.053(8) 0.037(5) -0.004(5) 0.015(5) -0.003(5)
C9 0.078(8) 0.046(7) 0.021(5) -0.003(4) 0.023(5) -0.017(5)
C10 0.045(6) 0.046(7) 0.043(6) -0.004(5) 0.024(5) 0.002(5)
C11 0.044(6) 0.042(7) 0.053(6) -0.006(5) 0.023(5) 0.006(5)
C12 0.044(7) 0.064(9) 0.048(6) 0.005(6) 0.019(5) -0.001(6)
C13 0.080(9) 0.076(10) 0.065(7) -0.019(6) 0.041(7) -0.026(7)
C14 0.047(7) 0.127(13) 0.051(6) 0.004(7) 0.021(5) 0.010(7)
C15 0.050(7) 0.079(8) 0.046(6) -0.001(6) 0.027(5) 0.004(6)
C16 0.041(6) 0.045(8) 0.060(7) -0.013(6) 0.025(5) -0.008(6)
C17 0.052(6) 0.067(7) 0.054(5) 0.006(4) 0.024(4) 0.000(5)
C18 0.059(7) 0.054(8) 0.053(6) -0.006(5) 0.023(5) 0.003(5)
C19 0.079(8) 0.076(8) 0.045(5) 0.015(5) 0.039(5) 0.026(6)
C20 0.054(6) 0.067(7) 0.059(5) 0.002(5) 0.032(4) 0.019(5)
C21 0.063(8) 0.072(9) 0.040(6) 0.003(6) 0.018(6) 0.004(7)
C22 0.042(5) 0.047(6) 0.060(5) 0.005(4) 0.026(4) 0.005(4)
C23 0.049(6) 0.036(6) 0.052(6) -0.008(5) 0.020(5) -0.010(5)
C24 0.056(7) 0.055(9) 0.045(6) -0.008(6) 0.024(5) -0.009(6)
C25 0.038(6) 0.025(7) 0.069(7) -0.010(5) 0.015(5) -0.003(5)
C26 0.048(7) 0.044(7) 0.043(6) -0.008(5) 0.023(5) -0.010(6)
C27 0.059(8) 0.065(8) 0.035(5) -0.006(5) 0.023(5) -0.014(6)
C28 0.037(6) 0.040(7) 0.059(6) -0.007(5) 0.022(5) -0.002(5)
C29 0.078(8) 0.059(8) 0.044(6) -0.014(5) 0.032(6) -0.034(6)
C30 0.050(7) 0.079(9) 0.041(6) -0.011(6) 0.026(5) -0.009(7)
C31 0.052(7) 0.060(8) 0.055(6) -0.006(6) 0.017(5) 0.002(6)
C32 0.051(7) 0.091(10) 0.068(7) -0.012(7) 0.024(6) -0.015(7)
C33 0.058(7) 0.095(11) 0.042(5) -0.013(6) 0.022(5) -0.005(7)
C34 0.052(7) 0.056(8) 0.033(5) 0.000(5) 0.023(5) -0.008(6)
C35 0.057(7) 0.043(7) 0.069(7) 0.013(6) 0.028(6) 0.027(6)
C36 0.073(8) 0.051(8) 0.042(6) 0.004(5) 0.026(6) -0.001(6)
C37 0.053(7) 0.102(11) 0.072(8) 0.001(7) 0.017(6) 0.030(7)
C38 0.070(8) 0.154(14) 0.034(6) 0.006(7) 0.019(6) 0.032(9)
C39 0.063(7) 0.036(7) 0.062(7) -0.013(5) 0.034(6) -0.013(6)
C40 0.057(7) 0.056(8) 0.079(7) -0.003(7) 0.020(6) 0.001(6)
C41 0.078(8) 0.052(8) 0.033(5) -0.010(5) 0.025(6) -0.016(6)
C42 0.042(6) 0.048(7) 0.041(5) 0.000(6) 0.023(5) -0.004(6)
C43 0.053(7) 0.057(8) 0.034(5) -0.007(5) 0.021(5) -0.010(6)
C44 0.050(7) 0.053(7) 0.035(5) 0.004(5) 0.014(5) 0.000(5)
C45 0.053(7) 0.049(8) 0.047(6) 0.001(5) 0.028(5) 0.009(5)
C46 0.050(7) 0.056(8) 0.053(6) 0.003(6) 0.025(5) 0.002(6)
C47 0.027(5) 0.034(6) 0.054(6) -0.001(4) 0.021(4) -0.013(4)
C48 0.042(6) 0.043(7) 0.038(5) 0.004(5) 0.015(5) 0.004(5)
C49 0.058(7) 0.046(7) 0.040(5) 0.005(5) 0.024(5) -0.002(6)
C50 0.047(7) 0.077(9) 0.047(6) 0.000(6) 0.027(6) 0.001(7)
C51 0.044(7) 0.084(10) 0.073(7) -0.010(7) 0.027(6) 0.004(6)
C52 0.054(7) 0.066(8) 0.066(7) 0.005(7) 0.027(6) -0.008(6)
C53 0.044(7) 0.108(12) 0.066(7) -0.019(7) 0.024(6) -0.010(7)
C54 0.065(7) 0.048(8) 0.032(5) 0.001(5) 0.022(5) 0.000(6)
C55 0.056(6) 0.064(7) 0.035(4) -0.002(4) 0.020(4) -0.013(5)
C56 0.059(7) 0.056(7) 0.046(6) -0.010(5) 0.029(5) -0.010(5)
C57 0.053(6) 0.084(9) 0.079(7) -0.020(6) 0.029(5) -0.019(6)
C58 0.065(6) 0.060(7) 0.059(5) -0.011(5) 0.026(5) -0.015(5)
C59 0.050(7) 0.053(8) 0.053(6) -0.004(6) 0.023(6) -0.015(6)
C60 0.061(6) 0.058(7) 0.042(4) -0.009(4) 0.027(4) -0.010(5)
C61 0.041(6) 0.055(8) 0.046(6) 0.001(5) 0.010(5) -0.007(5)
C62 0.041(6) 0.041(7) 0.036(5) 0.002(5) 0.014(5) -0.002(5)
C63 0.064(7) 0.067(9) 0.017(4) 0.000(4) 0.022(5) 0.005(6)
C64 0.043(7) 0.065(8) 0.046(6) 0.007(6) 0.023(5) 0.006(6)
C65 0.041(7) 0.053(7) 0.061(7) 0.005(6) 0.025(5) 0.004(5)
C66 0.058(7) 0.064(8) 0.030(5) -0.004(5) 0.023(5) 0.008(7)
C67 0.038(6) 0.043(7) 0.046(6) -0.004(5) 0.006(5) -0.020(5)
C68 0.046(7) 0.058(8) 0.043(6) -0.008(5) 0.017(5) -0.016(6)
C69 0.055(7) 0.086(10) 0.047(6) 0.001(6) 0.016(5) 0.001(7)
C70 0.072(8) 0.076(10) 0.049(6) -0.008(6) 0.035(6) -0.023(7)
C71 0.054(7) 0.093(11) 0.068(7) -0.016(6) 0.032(6) -0.036(7)
C72 0.051(8) 0.050(8) 0.055(7) 0.000(6) 0.019(6) -0.004(6)
C73 0.099(10) 0.079(9) 0.046(6) -0.015(7) 0.043(7) -0.012(8)
C74 0.095(11) 0.067(9) 0.041(6) -0.003(6) 0.031(7) 0.011(8)
C75 0.083(8) 0.102(10) 0.025(5) 0.004(6) 0.020(5) 0.030(7)
C76 0.058(7) 0.073(8) 0.064(7) 0.012(6) 0.029(6) 0.017(6)

loop_
_atom_type_symbol
_atom_type_description
_atom_type_scat_dispersion_real
_atom_type_scat_dispersion_imag
_atom_type_scat_source
C C 0.0033 0.0016 'International Tables Vol C Tables 4.2.6.8 and 6.1.1.4'
H H 0.0000 0.0000 'International Tables Vol C Tables 4.2.6.8 and 6.1.1.4'
N N 0.0061 0.0033 'International Tables Vol C Tables 4.2.6.8 and 6.1.1.4'
O O 0.0106 0.0060 'International Tables Vol C Tables 4.2.6.8 and 6.1.1.4'
Co Co 0.3494 0.9721 'International Tables Vol C Tables 4.2.6.8 and 6.1.1.4'

loop_
_geom_angle_atom_site_label_1
_geom_angle_atom_site_label_2
_geom_angle_atom_site_label_3
_geom_angle
_geom_angle_site_symmetry_3
N3 Co1 O2 92.7(3) .
N3 Co1 O1 173.1(4) .
O2 Co1 O1 86.2(3) .
N3 Co1 N2 86.3(3) .
O2 Co1 N2 168.8(4) .
O1 Co1 N2 93.3(3) .
N3 Co1 N1 95.9(4) 2_656
O2 Co1 N1 96.5(3) 2_656
O1 Co1 N1 90.9(3) 2_656
N2 Co1 N1 94.7(4) 2_656
N7 Co2 N6 86.1(4) .
N7 Co2 O3 176.1(4) .
N6 Co2 O3 92.8(3) .
N7 Co2 O4 93.6(3) .
N6 Co2 O4 165.9(4) .
O3 Co2 O4 86.6(3) .
N7 Co2 N5 91.9(4) 2_747
N6 Co2 N5 96.5(4) 2_747
O3 Co2 N5 91.9(3) 2_747
O4 Co2 N5 97.5(3) 2_747
C9 O1 Co1 128.1(7) .
C25 O2 Co1 129.2(7) .
C47 O3 Co2 130.2(6) .
C63 O4 Co2 128.8(6) .
C1 N1 C5 114.9(10) .
C1 N1 Co1 125.4(7) 2_646
C5 N1 Co1 119.7(7) 2_646
C16 N2 C17 122.9(8) .
C16 N2 Co1 124.7(8) .
C17 N2 Co1 112.3(6) .
C23 N3 C22 119.4(8) .
C23 N3 Co1 128.5(7) .
C22 N3 Co1 112.0(5) .
C35 N4 C36 117.2(8) .
C43 N5 C39 119.8(10) .
C43 N5 Co2 121.1(7) 2_757
C39 N5 Co2 119.1(6) 2_757
C54 N6 C55 117.9(8) .
C54 N6 Co2 129.2(7) .
C55 N6 Co2 112.4(5) .
C61 N7 C60 119.5(9) .
C61 N7 Co2 126.5(7) .
C60 N7 Co2 112.6(5) .
C74 N8 C73 117.5(10) .
C2 C1 N1 123.1(10) .
C1 C2 C3 123.3(10) .
C2 C3 C4 117.6(11) .
C3 C4 C5 115.7(10) .
C3 C4 C6 125.9(11) .
C5 C4 C6 118.3(9) .
N1 C5 C4 125.2(10) .
C11 C6 C7 116.5(9) .
C11 C6 C4 123.2(9) .
C7 C6 C4 119.9(9) .
C8 C7 C6 123.5(10) .
C7 C8 C9 116.6(8) .
C7 C8 C12 121.2(9) .
C9 C8 C12 122.1(9) .
O1 C9 C10 121.9(10) .
O1 C9 C8 117.1(9) .
C10 C9 C8 121.0(8) .
C11 C10 C16 121.5(9) .
C11 C10 C9 117.5(10) .
C16 C10 C9 120.9(9) .
C10 C11 C6 123.7(9) .
C13 C12 C14 110.3(10) .
C13 C12 C8 109.6(10) .
C14 C12 C8 111.7(8) .
C13 C12 C15 108.8(8) .
C14 C12 C15 104.8(10) .
C8 C12 C15 111.6(9) .
N2 C16 C10 129.8(9) .
C18 C17 N2 119.5(8) .
C18 C17 C22 111.0(8) .
N2 C17 C22 105.7(7) .
C17 C18 C19 110.2(8) .
C20 C19 C18 112.4(8) .
C19 C20 C21 111.7(8) .
C22 C21 C20 108.5(8) .
C17 C22 C21 112.9(8) .
C17 C22 N3 109.3(7) .
C21 C22 N3 116.8(7) .
N3 C23 C24 122.1(10) .
C25 C24 C29 124.6(9) .
C25 C24 C23 123.9(9) .
C29 C24 C23 111.4(10) .
O2 C25 C24 122.4(9) .
O2 C25 C26 121.0(9) .
C24 C25 C26 116.5(9) .
C27 C26 C25 117.5(10) .
C27 C26 C30 123.9(9) .
C25 C26 C30 118.6(8) .
C28 C27 C26 126.8(10) .
C27 C28 C29 117.2(9) .
C27 C28 C34 123.0(8) .
C29 C28 C34 119.8(9) .
C28 C29 C24 117.4(10) .
C26 C30 C33 112.7(9) .
C26 C30 C31 111.8(8) .
C33 C30 C31 105.2(10) .
C26 C30 C32 110.8(10) .
C33 C30 C32 106.6(8) .
C31 C30 C32 109.5(9) .
C38 C34 C35 117.1(9) .
C38 C34 C28 121.4(8) .
C35 C34 C28 121.5(9) .
N4 C35 C34 125.7(10) .
N4 C36 C37 121.3(9) .
C38 C37 C36 120.4(11) .
C34 C38 C37 117.8(10) .
N5 C39 C40 121.7(9) .
C41 C40 C39 115.9(10) .
C42 C41 C40 120.4(11) .
C43 C42 C41 118.8(10) .
C43 C42 C44 121.6(9) .
C41 C42 C44 119.4(11) .
N5 C43 C42 123.4(10) .
C49 C44 C45 117.9(9) .
C49 C44 C42 122.2(9) .
C45 C44 C42 119.8(10) .
C46 C45 C44 125.6(11) .
C45 C46 C47 117.7(9) .
C45 C46 C50 122.4(10) .
C47 C46 C50 119.9(9) .
O3 C47 C48 123.2(8) .
O3 C47 C46 121.2(7) .
C48 C47 C46 115.4(9) .
C49 C48 C47 123.4(9) .
C49 C48 C54 114.4(8) .
C47 C48 C54 122.1(8) .
C44 C49 C48 119.5(9) .
C52 C50 C46 112.1(9) .
C52 C50 C53 109.7(10) .
C46 C50 C53 112.0(9) .
C52 C50 C51 109.2(9) .
C46 C50 C51 107.4(10) .
C53 C50 C51 106.1(10) .
N6 C54 C48 121.7(9) .
N6 C55 C60 107.3(7) .
N6 C55 C56 115.7(7) .
C60 C55 C56 111.6(8) .
C57 C56 C55 109.4(8) .
C56 C57 C58 114.0(9) .
C57 C58 C59 113.4(9) .
C60 C59 C58 108.8(8) .
N7 C60 C59 119.1(7) .
N7 C60 C55 104.0(7) .
C59 C60 C55 111.0(8) .
N7 C61 C62 127.4(10) .
C67 C62 C63 118.9(8) .
C67 C62 C61 120.0(9) .
C63 C62 C61 121.1(8) .
O4 C63 C64 118.9(9) .
O4 C63 C62 122.5(8) .
C64 C63 C62 118.6(8) .
C65 C64 C63 118.7(10) .
C65 C64 C68 119.6(8) .
C63 C64 C68 121.8(9) .
C64 C65 C66 122.6(9) .
C67 C66 C65 117.0(8) .
C67 C66 C72 122.0(10) .
C65 C66 C72 120.9(9) .
C66 C67 C62 124.1(9) .
C69 C68 C70 111.0(8) .
C69 C68 C64 109.5(10) .
C70 C68 C64 109.1(8) .
C69 C68 C71 108.4(9) .
C70 C68 C71 107.4(10) .
C64 C68 C71 111.5(8) .
C76 C72 C73 114.5(10) .
C76 C72 C66 125.2(10) .
C73 C72 C66 120.2(10) .
N8 C73 C72 122.8(11) .
N8 C74 C75 123.0(11) .
C74 C75 C76 119.0(12) .
C72 C76 C75 122.9(11) .

loop_
_geom_bond_atom_site_label_1
_geom_bond_atom_site_label_2
_geom_bond_distance
_geom_bond_site_symmetry_2
Co1 N3 1.866(8) .
Co1 O2 1.871(6) .
Co1 O1 1.877(8) .
Co1 N2 1.896(7) .
Co1 N1 2.118(9) 2_656
Co2 N7 1.857(9) .
Co2 N6 1.859(7) .
Co2 O3 1.882(7) .
Co2 O4 1.899(6) .
Co2 N5 2.118(9) 2_747
O1 C9 1.363(9) .
O2 C25 1.291(10) .
O3 C47 1.239(9) .
O4 C63 1.314(8) .
N1 C1 1.325(12) .
N1 C5 1.329(12) .
N1 Co1 2.118(9) 2_646
N2 C16 1.258(11) .
N2 C17 1.472(12) .
N3 C23 1.292(10) .
N3 C22 1.521(10) .
N4 C35 1.308(10) .
N4 C36 1.328(13) .
N5 C43 1.338(11) .
N5 C39 1.348(12) .
N5 Co2 2.118(9) 2_757
N6 C54 1.316(10) .
N6 C55 1.506(11) .
N7 C61 1.287(10) .
N7 C60 1.468(11) .
N8 C74 1.312(14) .
N8 C73 1.379(11) .
C1 C2 1.301(15) .
C2 C3 1.347(12) .
C3 C4 1.362(12) .
C4 C5 1.402(15) .
C4 C6 1.486(12) .
C6 C11 1.373(14) .
C6 C7 1.409(12) .
C7 C8 1.368(11) .
C8 C9 1.418(13) .
C8 C12 1.552(12) .
C9 C10 1.415(13) .
C10 C11 1.365(12) .
C10 C16 1.404(14) .
C12 C13 1.502(16) .
C12 C14 1.536(14) .
C12 C15 1.565(14) .
C17 C18 1.455(12) .
C17 C22 1.496(11) .
C18 C19 1.520(14) .
C19 C20 1.487(12) .
C20 C21 1.527(12) .
C21 C22 1.509(13) .
C23 C24 1.454(13) .
C24 C25 1.392(14) .
C24 C29 1.447(11) .
C25 C26 1.468(12) .
C26 C27 1.391(12) .
C26 C30 1.485(15) .
C27 C28 1.379(14) .
C28 C29 1.436(12) .
C28 C34 1.489(11) .
C30 C33 1.525(12) .
C30 C31 1.527(16) .
C30 C32 1.582(14) .
C34 C38 1.376(14) .
C34 C35 1.386(11) .
C36 C37 1.398(13) .
C37 C38 1.377(12) .
C39 C40 1.436(15) .
C40 C41 1.418(12) .
C41 C42 1.397(12) .
C42 C43 1.353(15) .
C42 C44 1.474(13) .
C44 C49 1.349(14) .
C44 C45 1.427(13) .
C45 C46 1.387(12) .
C46 C47 1.454(13) .
C46 C50 1.511(13) .
C47 C48 1.447(12) .
C48 C49 1.437(12) .
C48 C54 1.461(14) .
C50 C52 1.498(14) .
C50 C53 1.538(14) .
C50 C51 1.571(17) .
C55 C60 1.519(11) .
C55 C56 1.556(11) .
C56 C57 1.513(14) .
C57 C58 1.525(12) .
C58 C59 1.552(12) .
C59 C60 1.515(12) .
C61 C62 1.432(12) .
C62 C67 1.375(10) .
C62 C63 1.427(13) .
C63 C64 1.418(12) .
C64 C65 1.374(12) .
C64 C68 1.553(14) .
C65 C66 1.419(15) .
C66 C67 1.344(12) .
C66 C72 1.483(12) .
C68 C69 1.523(15) .
C68 C70 1.528(16) .
C68 C71 1.557(12) .
C72 C76 1.329(14) .
C72 C73 1.414(13) .
C74 C75 1.316(14) .
C75 C76 1.390(12) .
